data_2234160
loop_
_publ_author_name
'Ahmad, Shakeel'
'Jabbar, Abdul'
'Hussain, Muhammad Tahir'
'Tahir, M. Nawaz'

_publ_section_title
;
 2-Chlorobenzohydrazide
;
_journal_coeditor_code EZ2284
_journal_issue 4
_journal_name_full 'Acta Crystallographica Section E'
_journal_page_first o1254
_journal_paper_doi 10.1107/S1600536812012640
_journal_volume 68
_journal_year 2012
_chemical_formula_iupac 'C7 H7 Cl N2 O'
_chemical_formula_moiety 'C7 H7 Cl N2 O'
_chemical_formula_sum 'C7 H7 Cl N2 O'
_chemical_formula_weight 170.60
_chemical_name_systematic
;
2-Chlorobenzohydrazide
;
_space_group_IT_number 14
_symmetry_cell_setting monoclinic
_symmetry_space_group_name_Hall '-P 2ybc'
_symmetry_space_group_name_H-M 'P 1 21/c 1'
_atom_sites_solution_hydrogens geom
_atom_sites_solution_primary direct
_atom_sites_solution_secondary difmap
_audit_creation_method SHELXL-97
_cell_angle_alpha 90
_cell_angle_beta 103.648(3)
_cell_angle_gamma 90
_cell_formula_units_Z 8
_cell_length_a 25.7589(16)
_cell_length_b 4.9618(3)
_cell_length_c 12.9205(8)
_cell_measurement_reflns_used 2089
_cell_measurement_temperature 296(2)
_cell_measurement_theta_max 26.00
_cell_measurement_theta_min 0.81
_cell_volume 1604.75(17)
_computing_cell_refinement 'SAINT (Bruker, 2009)'
_computing_data_collection 'APEX2 (Bruker, 2009)'
_computing_data_reduction 'SAINT (Bruker, 2009)'
_computing_molecular_graphics 'ORTEP-3 for Windows (Farrugia, 1997) and PLATON (Spek, 2009)'
_computing_publication_material
;
WinGX (Farrugia, 1999) and PLATON (Spek, 2009)
;
_computing_structure_refinement 'SHELXL97 (Sheldrick, 2008)'
_computing_structure_solution 'SHELXS97 (Sheldrick, 2008)'
_diffrn_ambient_temperature 296(2)
_diffrn_detector_area_resol_mean 7.6
_diffrn_measured_fraction_theta_full 0.985
_diffrn_measured_fraction_theta_max 0.985
_diffrn_measurement_device_type 'Bruker Kappa APEXII CCD'
_diffrn_measurement_method \w
_diffrn_radiation_monochromator graphite
_diffrn_radiation_source 'fine-focus sealed tube'
_diffrn_radiation_type MoK\a
_diffrn_radiation_wavelength 0.71073
_diffrn_reflns_av_R_equivalents 0.0388
_diffrn_reflns_av_sigmaI/netI 0.0447
_diffrn_reflns_limit_h_max 31
_diffrn_reflns_limit_h_min -31
_diffrn_reflns_limit_k_max 5
_diffrn_reflns_limit_k_min -6
_diffrn_reflns_limit_l_max 15
_diffrn_reflns_limit_l_min -15
_diffrn_reflns_number 11488
_diffrn_reflns_theta_full 26.00
_diffrn_reflns_theta_max 26.00
_diffrn_reflns_theta_min 0.81
_diffrn_standards_number 0
_exptl_absorpt_coefficient_mu 0.416
_exptl_absorpt_correction_T_max 0.988
_exptl_absorpt_correction_T_min 0.979
_exptl_absorpt_correction_type multi-scan
_exptl_absorpt_process_details '(SADABS; Bruker, 2009)'
_exptl_crystal_colour colorless
_exptl_crystal_density_diffrn 1.412
_exptl_crystal_density_method 'not measured'
_exptl_crystal_description needle
_exptl_crystal_F_000 704
_exptl_crystal_size_max 0.34
_exptl_crystal_size_mid 0.14
_exptl_crystal_size_min 0.12
_refine_diff_density_max 0.799
_refine_diff_density_min -0.469
_refine_ls_goodness_of_fit_ref 1.084
_refine_ls_hydrogen_treatment mixed
_refine_ls_matrix_type full
_refine_ls_number_parameters 211
_refine_ls_number_reflns 3091
_refine_ls_number_restraints 0
_refine_ls_restrained_S_all 1.084
_refine_ls_R_factor_all 0.1176
_refine_ls_R_factor_gt 0.0832
_refine_ls_shift/su_max 0.000
_refine_ls_shift/su_mean 0.000
_refine_ls_structure_factor_coef Fsqd
_refine_ls_weighting_details 'calc w=1/[\s^2^(Fo^2^)+(0.0577P)^2^+4.8436P] where P=(Fo^2^+2Fc^2^)/3'
_refine_ls_weighting_scheme calc
_refine_ls_wR_factor_gt 0.2002
_refine_ls_wR_factor_ref 0.2165
_reflns_number_gt 2089
_reflns_number_total 3091
_reflns_threshold_expression I>2\s(I)
_cod_data_source_file ez2284.cif
_cod_data_source_block I
_cod_original_sg_symbol_H-M 'P 21/c'
_cod_database_code 2234160
_cod_database_fobs_code 2234160

loop_
_symmetry_equiv_pos_site_id
_symmetry_equiv_pos_as_xyz
1 x,y,z
2 -x,1/2+y,1/2-z
3 -x,-y,-z
4 x,1/2-y,1/2+z

loop_
_atom_site_aniso_label
_atom_site_aniso_U_11
_atom_site_aniso_U_22
_atom_site_aniso_U_33
_atom_site_aniso_U_12
_atom_site_aniso_U_13
_atom_site_aniso_U_23
Cl1 0.0933(12) 0.1012(16) 0.0900(12) -0.0555(11) -0.0160(9) 0.0057(11)
O1 0.083(3) 0.0225(19) 0.088(3) -0.0036(18) 0.034(2) -0.0005(19)
N1 0.055(2) 0.021(2) 0.055(2) -0.0018(17) 0.0199(19) -0.0024(18)
N2 0.057(3) 0.032(2) 0.060(3) -0.002(2) 0.023(2) -0.002(2)
C1 0.046(3) 0.034(3) 0.050(3) -0.002(2) 0.012(2) 0.013(2)
C2 0.054(3) 0.076(5) 0.067(3) -0.018(3) 0.006(3) 0.022(3)
C3 0.053(3) 0.115(7) 0.112(6) -0.008(4) 0.023(4) 0.046(5)
C4 0.080(5) 0.129(8) 0.112(6) 0.017(5) 0.052(5) 0.015(6)
C5 0.095(5) 0.082(5) 0.073(4) 0.020(4) 0.042(4) 0.005(4)
C6 0.066(3) 0.048(3) 0.062(3) 0.004(3) 0.025(3) 0.002(3)
C7 0.055(3) 0.022(3) 0.041(2) -0.005(2) 0.009(2) -0.003(2)
Cl2 0.0653(9) 0.0623(10) 0.1057(12) -0.0121(8) 0.0360(8) -0.0044(9)
O2 0.067(2) 0.0225(19) 0.075(2) 0.0001(16) -0.0040(18) 0.0014(17)
N3 0.049(2) 0.019(2) 0.048(2) 0.0053(16) 0.0041(16) -0.0001(17)
N4 0.056(2) 0.034(3) 0.044(2) -0.001(2) 0.0032(19) -0.0001(19)
C8 0.046(3) 0.037(3) 0.042(2) 0.008(2) 0.007(2) -0.006(2)
C9 0.046(3) 0.055(4) 0.060(3) 0.009(2) 0.007(2) -0.019(3)
C10 0.055(3) 0.094(6) 0.084(5) 0.005(4) -0.006(3) -0.032(4)
C11 0.079(5) 0.126(7) 0.061(4) 0.036(5) -0.017(4) -0.020(5)
C12 0.112(6) 0.096(6) 0.056(4) 0.051(5) 0.017(4) 0.020(4)
C13 0.070(3) 0.051(4) 0.056(3) 0.007(3) 0.010(3) 0.010(3)
C14 0.049(3) 0.024(3) 0.044(2) -0.002(2) 0.012(2) 0.002(2)

loop_
_atom_site_type_symbol
_atom_site_label
_atom_site_fract_x
_atom_site_fract_y
_atom_site_fract_z
_atom_site_U_iso_or_equiv
_atom_site_thermal_displace_type
_atom_site_occupancy
_atom_site_disorder_group
Cl Cl1 0.32498(8) -0.2330(4) 0.33851(15) 0.1011(8) Uani 1.000 -16
O O1 0.45056(16) -0.1875(7) 0.4080(3) 0.0622(15) Uani 1.000 -16
N N1 0.45512(15) 0.2531(8) 0.3704(3) 0.0425(12) Uani 1.000 -16
N N2 0.49903(18) 0.2265(9) 0.3247(4) 0.0481(16) Uani 1.000 -16
C C1 0.39139(18) 0.1163(10) 0.4673(4) 0.0432(17) Uani 1.000 -16
C C2 0.3415(2) 0.0002(13) 0.4426(4) 0.067(2) Uani 1.000 -16
C C3 0.3025(3) 0.0750(18) 0.4998(7) 0.093(3) Uani 1.000 -16
C C4 0.3167(3) 0.256(2) 0.5818(7) 0.102(4) Uani 1.000 -16
C C5 0.3654(3) 0.3692(15) 0.6064(5) 0.080(3) Uani 1.000 -16
C C6 0.4023(2) 0.3033(11) 0.5501(4) 0.0570(17) Uani 1.000 -16
C C7 0.43389(18) 0.0452(9) 0.4120(3) 0.0397(16) Uani 1.000 -16
Cl Cl2 0.16784(6) 0.7856(3) -0.01597(14) 0.0751(6) Uani 1.000 -16
O O2 0.04466(14) 0.6942(7) -0.0529(3) 0.0583(11) Uani 1.000 -16
N N3 0.04524(14) 0.2531(7) -0.0886(3) 0.0399(12) Uani 1.000 -16
N N4 -0.00065(18) 0.2615(9) -0.1749(3) 0.0461(14) Uani 1.000 -16
C C8 0.10837(18) 0.4182(10) 0.0635(3) 0.0422(16) Uani 1.000 -16
C C9 0.15626(19) 0.5612(12) 0.0799(4) 0.0546(19) Uani 1.000 -16
C C10 0.1956(2) 0.5229(16) 0.1706(6) 0.081(3) Uani 1.000 -16
C C11 0.1879(3) 0.348(2) 0.2458(6) 0.094(3) Uani 1.000 -16
C C12 0.1414(3) 0.2024(17) 0.2324(5) 0.089(3) Uani 1.000 -16
C C13 0.1015(2) 0.2401(12) 0.1409(4) 0.0598(19) Uani 1.000 -16
C C14 0.06346(18) 0.4680(9) -0.0317(3) 0.0388(16) Uani 1.000 -16
H H1 0.44118 0.41011 0.37190 0.0512 Uiso 1.000 -16
H H2A 0.496(2) 0.082(12) 0.283(4) 0.0577 Uiso 1.000 -16
H H2B 0.523(2) 0.180(13) 0.366(4) 0.0577 Uiso 1.000 -16
H H3 0.26820 0.00263 0.48178 0.1112 Uiso 1.000 -16
H H4 0.29213 0.30088 0.62131 0.1223 Uiso 1.000 -16
H H5 0.37401 0.49282 0.66193 0.0959 Uiso 1.000 -16
H H6 0.43564 0.38561 0.56747 0.0681 Uiso 1.000 -16
H H3A 0.06170 0.10231 -0.07305 0.0475 Uiso 1.000 -16
H H4A -0.026(2) 0.298(11) -0.141(4) 0.0556 Uiso 1.000 -16
H H4B 0.006(2) 0.363(12) -0.218(4) 0.0556 Uiso 1.000 -16
H H10 0.22764 0.61712 0.18040 0.0978 Uiso 1.000 -16
H H11 0.21460 0.32500 0.30771 0.1128 Uiso 1.000 -16
H H12 0.13680 0.08032 0.28412 0.1061 Uiso 1.000 -16
H H13 0.06966 0.14431 0.13169 0.0717 Uiso 1.000 -16

loop_
_atom_type_symbol
_atom_type_description
_atom_type_scat_dispersion_real
_atom_type_scat_dispersion_imag
_atom_type_scat_source
C C 0.0033 0.0016 'International Tables Vol C Tables 4.2.6.8 and 6.1.1.4'
H H 0.0000 0.0000 'International Tables Vol C Tables 4.2.6.8 and 6.1.1.4'
N N 0.0061 0.0033 'International Tables Vol C Tables 4.2.6.8 and 6.1.1.4'
O O 0.0106 0.0060 'International Tables Vol C Tables 4.2.6.8 and 6.1.1.4'
Cl Cl 0.1484 0.1585 'International Tables Vol C Tables 4.2.6.8 and 6.1.1.4'

loop_
_geom_angle_atom_site_label_1
_geom_angle_atom_site_label_2
_geom_angle_atom_site_label_3
_geom_angle
_geom_angle_publ_flag
N2 N1 C7 123.0(4) no
C7 N1 H1 118.00 no
N2 N1 H1 119.00 no
N1 N2 H2B 110(4) no
H2A N2 H2B 97(6) no
N1 N2 H2A 112(3) no
N4 N3 C14 122.3(4) no
C14 N3 H3A 119.00 no
N4 N3 H3A 119.00 no
N3 N4 H4B 107(4) no
H4A N4 H4B 121(5) no
N3 N4 H4A 101(3) no
C6 C1 C7 119.3(4) no
C2 C1 C7 122.9(5) no
C2 C1 C6 117.7(5) no
Cl1 C2 C3 119.8(5) no
Cl1 C2 C1 120.0(4) no
C1 C2 C3 120.2(6) no
C2 C3 C4 118.5(7) no
C3 C4 C5 121.4(8) no
C4 C5 C6 120.2(7) no
C1 C6 C5 121.9(5) no
O1 C7 C1 123.0(4) no
N1 C7 C1 115.3(4) no
O1 C7 N1 121.6(4) no
C4 C3 H3 121.00 no
C2 C3 H3 121.00 no
C5 C4 H4 119.00 no
C3 C4 H4 119.00 no
C6 C5 H5 120.00 no
C4 C5 H5 120.00 no
C1 C6 H6 119.00 no
C5 C6 H6 119.00 no
C9 C8 C13 118.5(4) no
C13 C8 C14 119.7(4) no
C9 C8 C14 121.7(4) no
Cl2 C9 C10 118.7(4) no
C8 C9 C10 120.6(5) no
Cl2 C9 C8 120.7(4) no
C9 C10 C11 120.0(6) no
C10 C11 C12 121.2(7) no
C11 C12 C13 119.1(7) no
C8 C13 C12 120.7(5) no
O2 C14 C8 121.5(4) no
N3 C14 C8 115.4(4) no
O2 C14 N3 123.1(4) no
C9 C10 H10 120.00 no
C11 C10 H10 120.00 no
C10 C11 H11 120.00 no
C12 C11 H11 119.00 no
C11 C12 H12 120.00 no
C13 C12 H12 120.00 no
C8 C13 H13 120.00 no
C12 C13 H13 120.00 no

loop_
_geom_bond_atom_site_label_1
_geom_bond_atom_site_label_2
_geom_bond_distance
_geom_bond_publ_flag
Cl1 C2 1.749(6) no
Cl2 C9 1.743(6) no
O1 C7 1.237(6) no
O2 C14 1.228(6) no
N1 N2 1.400(6) no
N1 C7 1.338(6) no
N1 H1 0.8600 no
N2 H2A 0.89(6) no
N2 H2B 0.75(5) no
N3 C14 1.317(6) no
N3 N4 1.421(6) no
N3 H3A 0.8600 no
N4 H4A 0.89(5) no
N4 H4B 0.80(6) no
C1 C2 1.375(7) no
C1 C7 1.484(7) no
C1 C6 1.394(7) no
C2 C3 1.430(10) no
C3 C4 1.371(13) no
C4 C5 1.342(11) no
C5 C6 1.366(9) no
C3 H3 0.9300 no
C4 H4 0.9300 no
C5 H5 0.9300 no
C6 H6 0.9300 no
C8 C14 1.497(6) no
C8 C9 1.395(7) no
C8 C13 1.377(7) no
C9 C10 1.370(9) no
C10 C11 1.352(11) no
C11 C12 1.374(12) no
C12 C13 1.384(9) no
C10 H10 0.9300 no
C11 H11 0.9300 no
C12 H12 0.9300 no
C13 H13 0.9300 no

loop_
_geom_hbond_atom_site_label_D
_geom_hbond_atom_site_label_H
_geom_hbond_atom_site_label_A
_geom_hbond_site_symmetry_A
_geom_hbond_distance_DH
_geom_hbond_distance_HA
_geom_hbond_distance_DA
_geom_hbond_angle_DHA
_geom_hbond_publ_flag
N1 H1 O1 1_565 0.86 2.05 2.825(5) 149 yes
N2 H2A N2 2_645 0.89(6) 2.27(6) 3.151(7) 172(5) yes
N3 H3A O2 1_545 0.86 2.10 2.812(5) 140 yes
N4 H4B N4 2_554 0.80(6) 2.40(6) 3.155(6) 158(5) yes

loop_
_geom_torsion_atom_site_label_1
_geom_torsion_atom_site_label_2
_geom_torsion_atom_site_label_3
_geom_torsion_atom_site_label_4
_geom_torsion
_geom_torsion_publ_flag
N2 N1 C7 O1 -3.4(7) no
N2 N1 C7 C1 173.6(4) no
N4 N3 C14 O2 -5.1(7) no
N4 N3 C14 C8 173.5(4) no
C7 C1 C2 Cl1 -2.5(7) no
C7 C1 C2 C3 179.2(6) no
C2 C1 C6 C5 0.7(8) no
C7 C1 C6 C5 -177.6(5) no
C2 C1 C7 O1 -57.1(7) no
C2 C1 C7 N1 125.9(5) no
C6 C1 C7 O1 121.1(5) no
C6 C1 C7 N1 -55.9(6) no
C6 C1 C2 C3 1.0(9) no
C6 C1 C2 Cl1 179.2(4) no
C1 C2 C3 C4 -2.5(11) no
Cl1 C2 C3 C4 179.3(7) no
C2 C3 C4 C5 2.3(13) no
C3 C4 C5 C6 -0.6(13) no
C4 C5 C6 C1 -0.9(10) no
C13 C8 C9 Cl2 179.0(4) no
C13 C8 C9 C10 0.6(8) no
C14 C8 C9 Cl2 -5.3(7) no
C14 C8 C9 C10 176.3(5) no
C9 C8 C13 C12 -0.5(8) no
C14 C8 C13 C12 -176.3(5) no
C9 C8 C14 O2 -54.9(7) no
C9 C8 C14 N3 126.5(5) no
C13 C8 C14 O2 120.7(5) no
C13 C8 C14 N3 -57.9(6) no
Cl2 C9 C10 C11 -179.3(6) no
C8 C9 C10 C11 -0.9(10) no
C9 C10 C11 C12 1.2(12) no
C10 C11 C12 C13 -1.2(12) no
C11 C12 C13 C8 0.8(10) no

loop_
_cod_related_entry_id
_cod_related_entry_database
_cod_related_entry_code
1 ChemSpider 72174
